data_8000123
loop_
_publ_author_name
'Ohashi, Tetuya'
'Miyashita, Yoshitaro'
'Fujisawa, Kiyoshi'
'Okamoto, Ken-ichi'

_publ_section_title
;
 Oxygen Atom Transfer Catalytic Property of Oxorhenium(V) Complex with
 2-Methylquinolin-8-ylamide and Tetrachlorocatecholate
;
_journal_issue 6
_journal_name_full 'Chemistry Letters'
_journal_page_first 664
_journal_paper_doi 10.1246/cl.2006.664
_journal_volume 35
_journal_year 2006
_chemical_formula_moiety 'C37 H30 Cl4 N2 O4 P Re '
_chemical_formula_sum 'C37 H30 Cl4 N2 O4 P Re'
_chemical_formula_weight 925.65
_space_group_IT_number 2
_symmetry_cell_setting triclinic
_symmetry_Int_Tables_number 2
_symmetry_space_group_name_Hall '-P 1'
_symmetry_space_group_name_H-M 'P -1'
_cell_angle_alpha 77.653(5)
_cell_angle_beta 84.442(8)
_cell_angle_gamma 84.711(7)
_cell_formula_units_Z 2
_cell_length_a 9.244(3)
_cell_length_b 11.851(3)
_cell_length_c 17.204(5)
_cell_measurement_temperature 293.1
_cell_volume 1827.5(9)
_computing_cell_refinement CrystalClear
_computing_data_collection CrystalClear
_computing_data_reduction CrystalStructure
_computing_publication_material 'CrystalStructure 3.7.0'
_computing_structure_refinement CRYSTALS
_computing_structure_solution SIR92
_diffrn_measured_fraction_theta_full 0.961
_diffrn_measured_fraction_theta_max 0.961
_diffrn_measurement_device_type 'Rigaku Quantum'
_diffrn_measurement_method \w
_diffrn_radiation_type 'Mo K\a'
_diffrn_radiation_wavelength 0.71069
_diffrn_reflns_limit_h_max 10
_diffrn_reflns_limit_h_min -12
_diffrn_reflns_limit_k_max 15
_diffrn_reflns_limit_k_min -15
_diffrn_reflns_limit_l_max 14
_diffrn_reflns_limit_l_min -22
_diffrn_reflns_number 14490
_diffrn_reflns_theta_full 27.48
_diffrn_reflns_theta_max 27.48
_exptl_absorpt_coefficient_mu 3.704
_exptl_absorpt_correction_T_max 0.513
_exptl_absorpt_correction_T_min 0.249
_exptl_crystal_colour black
_exptl_crystal_density_diffrn 1.682
_exptl_crystal_density_method 'not measured'
_exptl_crystal_description bar
_exptl_crystal_F_000 912.00
_exptl_crystal_size_max 0.38
_exptl_crystal_size_mid 0.28
_exptl_crystal_size_min 0.18
_refine_diff_density_max 2.18
_refine_diff_density_min -1.48
_refine_ls_extinction_method none
_refine_ls_goodness_of_fit_ref 0.955
_refine_ls_hydrogen_treatment refall
_refine_ls_number_parameters 472
_refine_ls_number_reflns 7370
_refine_ls_R_factor_gt 0.0340
_refine_ls_shift/su_max 0.0000
_refine_ls_structure_factor_coef Fsqd
_refine_ls_weighting_details 'w = 1/[0.0017Fo^2^ + 1.0000\s(Fo^2^)]/(4Fo^2^)'
_refine_ls_weighting_scheme calc
_refine_ls_wR_factor_ref 0.0990
_reflns_number_gt 7370
_reflns_number_total 14491
_reflns_threshold_expression F^2^>2.0\s(F^2^)
_cod_data_source_file 35-664sup1.cif
_cod_data_source_block '_Template_texray.inf'
_cod_original_formula_sum 'C37 H30 Cl4 N2 O4 P Re '
_cod_database_code 8000123

loop_
_symmetry_equiv_pos_site_id
_symmetry_equiv_pos_as_xyz
1 +X,+Y,+Z
2 -X,-Y,-Z

loop_
_atom_site_label
_atom_site_type_symbol
_atom_site_fract_x
_atom_site_fract_y
_atom_site_fract_z
_atom_site_U_iso_or_equiv
_atom_site_adp_type
_atom_site_occupancy
_atom_site_symmetry_multiplicity
_atom_site_calc_flag
_atom_site_refinement_flags
Re(1) Re 0.766580(10) 0.124160(10) 0.171230(10) 0.02647(4) Uani 1.00 1 d .
Cl(1) Cl 0.34403(12) 0.40247(11) 0.07950(9) 0.0571(3) Uani 1.00 1 d .
Cl(2) Cl 0.37635(16) 0.65577(12) 0.10253(11) 0.0713(4) Uani 1.00 1 d .
Cl(3) Cl 0.64127(18) 0.70171(10) 0.19025(11) 0.0720(4) Uani 1.00 1 d .
Cl(4) Cl 0.89459(16) 0.50866(11) 0.22603(10) 0.0652(4) Uani 1.00 1 d .
P(1) P 0.65142(10) 0.08101(9) 0.30798(6) 0.0283(2) Uani 1.00 1 d .
O(1) O 0.9241(2) 0.0582(2) 0.20723(17) 0.0363(7) Uani 1.00 1 d .
O(2) O 0.5967(2) 0.2377(2) 0.13513(16) 0.0303(6) Uani 1.00 1 d .
O(3) O 0.8256(2) 0.2846(2) 0.19057(18) 0.0370(7) Uani 1.00 1 d .
O(4) O 1.1230(10) 0.5077(6) 0.4072(4) 0.148(3) Uani 1.00 1 d .
N(1) N 0.8539(3) 0.1499(2) 0.04501(19) 0.0300(7) Uani 1.00 1 d .
N(2) N 0.6705(3) 0.0062(2) 0.1350(2) 0.0323(7) Uani 1.00 1 d .
C(1) C 0.9506(4) 0.2205(3) 0.0033(2) 0.0419(10) Uani 1.00 1 d .
C(2) C 0.9919(5) 0.2169(4) -0.0771(2) 0.0527(12) Uani 1.00 1 d .
C(3) C 0.9355(5) 0.1437(4) -0.1146(2) 0.0527(13) Uani 1.00 1 d .
C(4) C 0.8337(4) 0.0679(4) -0.0723(2) 0.0420(10) Uani 1.00 1 d .
C(5) C 0.7678(5) -0.0119(5) -0.1056(2) 0.0536(14) Uani 1.00 1 d .
C(6) C 0.6720(5) -0.0837(5) -0.0603(3) 0.0552(15) Uani 1.00 1 d .
C(7) C 0.6363(4) -0.0795(3) 0.0204(2) 0.0417(11) Uani 1.00 1 d .
C(8) C 0.6983(4) -0.0037(3) 0.0555(2) 0.0318(8) Uani 1.00 1 d .
C(9) C 0.7970(4) 0.0719(3) 0.0089(2) 0.0332(9) Uani 1.00 1 d .
C(10) C 1.0156(6) 0.3045(5) 0.0408(3) 0.0647(16) Uani 1.00 1 d .
C(11) C 0.4603(4) 0.0502(3) 0.3170(2) 0.0333(9) Uani 1.00 1 d .
C(12) C 0.3609(4) 0.1310(4) 0.2754(2) 0.0421(11) Uani 1.00 1 d .
C(13) C 0.2134(4) 0.1131(5) 0.2856(2) 0.0489(12) Uani 1.00 1 d .
C(14) C 0.1654(5) 0.0149(5) 0.3367(2) 0.0554(14) Uani 1.00 1 d .
C(15) C 0.2611(5) -0.0655(5) 0.3757(3) 0.0582(15) Uani 1.00 1 d .
C(16) C 0.4103(5) -0.0499(4) 0.3672(2) 0.0487(12) Uani 1.00 1 d .
C(17) C 0.7435(4) -0.0491(3) 0.3635(2) 0.0355(9) Uani 1.00 1 d .
C(18) C 0.7786(6) -0.1438(4) 0.3271(2) 0.0499(12) Uani 1.00 1 d .
C(19) C 0.8429(7) -0.2451(4) 0.3691(3) 0.0656(16) Uani 1.00 1 d .
C(20) C 0.8799(6) -0.2532(5) 0.4453(3) 0.0678(17) Uani 1.00 1 d .
C(21) C 0.8486(6) -0.1625(5) 0.4810(3) 0.0640(16) Uani 1.00 1 d .
C(22) C 0.7796(5) -0.0595(4) 0.4407(2) 0.0470(11) Uani 1.00 1 d .
C(23) C 0.6553(4) 0.1898(3) 0.3680(2) 0.0373(10) Uani 1.00 1 d .
C(24) C 0.5338(5) 0.2216(4) 0.4147(2) 0.0519(13) Uani 1.00 1 d .
C(25) C 0.5441(7) 0.3052(5) 0.4587(3) 0.0730(19) Uani 1.00 1 d .
C(26) C 0.6722(9) 0.3564(5) 0.4573(3) 0.079(2) Uani 1.00 1 d .
C(27) C 0.7926(8) 0.3241(5) 0.4129(3) 0.0691(19) Uani 1.00 1 d .
C(28) C 0.7861(5) 0.2403(4) 0.3682(2) 0.0510(13) Uani 1.00 1 d .
C(29) C 0.6018(4) 0.3478(3) 0.1425(2) 0.0317(8) Uani 1.00 1 d .
C(30) C 0.4946(4) 0.4351(3) 0.1201(2) 0.0366(9) Uani 1.00 1 d .
C(31) C 0.5083(4) 0.5467(3) 0.1319(2) 0.0436(11) Uani 1.00 1 d .
C(32) C 0.6289(5) 0.5679(3) 0.1673(2) 0.0443(11) Uani 1.00 1 d .
C(33) C 0.7389(4) 0.4826(3) 0.1866(2) 0.0391(10) Uani 1.00 1 d .
C(34) C 0.7278(4) 0.3701(3) 0.1749(2) 0.0341(9) Uani 1.00 1 d .
C(35) C 1.2080(10) 0.5227(7) 0.3502(4) 0.093(2) Uani 1.00 1 d .
C(36) C 1.2474(11) 0.4294(10) 0.3058(6) 0.125(4) Uani 1.00 1 d .
C(37) C 1.262(2) 0.6329(13) 0.3213(8) 0.254(8) Uani 1.00 1 d .
H(1) H 1.0615 0.2675 -0.1060 0.063 Uiso 1.00 1 c R
H(2) H 0.9646 0.1437 -0.1690 0.063 Uiso 1.00 1 c R
H(3) H 0.7907 -0.0152 -0.1602 0.064 Uiso 1.00 1 c R
H(4) H 0.6287 -0.1372 -0.0832 0.066 Uiso 1.00 1 c R
H(5) H 0.5683 -0.1298 0.0512 0.050 Uiso 1.00 1 c R
H(6) H 1.0690 0.2635 0.0839 0.078 Uiso 1.00 1 c R
H(7) H 1.0792 0.3497 0.0022 0.078 Uiso 1.00 1 c R
H(8) H 0.9401 0.3539 0.0601 0.078 Uiso 1.00 1 c R
H(9) H 0.3941 0.1983 0.2401 0.050 Uiso 1.00 1 c R
H(10) H 0.1456 0.1683 0.2575 0.059 Uiso 1.00 1 c R
H(11) H 0.0641 0.0038 0.3445 0.067 Uiso 1.00 1 c R
H(12) H 0.2264 -0.1336 0.4094 0.070 Uiso 1.00 1 c R
H(13) H 0.4768 -0.1066 0.3951 0.058 Uiso 1.00 1 c R
H(14) H 0.7581 -0.1384 0.2733 0.060 Uiso 1.00 1 c R
H(15) H 0.8619 -0.3104 0.3448 0.079 Uiso 1.00 1 c R
H(16) H 0.9275 -0.3226 0.4728 0.081 Uiso 1.00 1 c R
H(17) H 0.8735 -0.1683 0.5341 0.077 Uiso 1.00 1 c R
H(18) H 0.7575 0.0038 0.4667 0.056 Uiso 1.00 1 c R
H(19) H 0.4449 0.1864 0.4165 0.062 Uiso 1.00 1 c R
H(20) H 0.4610 0.3277 0.4904 0.088 Uiso 1.00 1 c R
H(21) H 0.6766 0.4144 0.4874 0.094 Uiso 1.00 1 c R
H(22) H 0.8813 0.3590 0.4125 0.083 Uiso 1.00 1 c R
H(23) H 0.8707 0.2173 0.3378 0.061 Uiso 1.00 1 c R
H(24) H 0.6066 -0.0428 0.1706 0.039 Uiso 1.00 1 c R
H(25) H 1.1635 0.4122 0.2840 0.149 Uiso 1.00 1 c R
H(26) H 1.3196 0.4538 0.2639 0.149 Uiso 1.00 1 c R
H(27) H 1.2847 0.3622 0.3409 0.149 Uiso 1.00 1 c R
H(28) H 1.2793 0.6655 0.3651 0.305 Uiso 1.00 1 c R
H(29) H 1.3498 0.6254 0.2890 0.305 Uiso 1.00 1 c R
H(30) H 1.1917 0.6819 0.2905 0.305 Uiso 1.00 1 c R

loop_
_atom_site_aniso_label
_atom_site_aniso_U_11
_atom_site_aniso_U_22
_atom_site_aniso_U_33
_atom_site_aniso_U_12
_atom_site_aniso_U_13
_atom_site_aniso_U_23
Re(1) 0.02514(10) 0.02514(10) 0.03016(10) -0.00139(6) -0.00552(6) -0.007(6)
Cl(1) 0.0443(5) 0.0514(6) 0.0786(8) 0.0081(4) -0.0300(5) -0.014(14)
Cl(2) 0.0663(8) 0.0367(6) 0.1067(11) 0.0194(5) -0.0263(7) -0.006(6)
Cl(3) 0.0881(10) 0.0248(5) 0.1076(11) -0.0024(5) -0.0204(8) -0.019(19)
Cl(4) 0.0675(8) 0.0386(6) 0.0963(10) -0.0167(5) -0.0354(7) -0.011(11)
P(1) 0.0274(4) 0.0293(4) 0.0293(4) -0.0006(3) -0.0042(3) -0.008(8)
O(1) 0.0321(13) 0.0410(15) 0.0364(13) 0.0002(11) -0.0069(10) -0.009(8)
O(2) 0.0287(12) 0.0251(12) 0.0378(13) 0.0000(9) -0.0071(9) -0.007(6)
O(3) 0.0340(14) 0.0284(13) 0.0518(16) -0.0023(10) -0.0159(11) -0.009(9)
O(4) 0.221(8) 0.105(5) 0.106(4) -0.021(5) 0.063(5) -0.03(2)
N(1) 0.0282(14) 0.0280(15) 0.0329(15) 0.0050(11) -0.0042(11) -0.007(6)
N(2) 0.0342(16) 0.0281(15) 0.0364(15) -0.0059(12) -0.0057(12) -0.008(7)
C(1) 0.0323(19) 0.040(2) 0.048(2) -0.0007(16) -0.0002(16) 0.0007(6)
C(2) 0.046(2) 0.055(2) 0.046(2) 0.004(2) 0.0170(19) 0.002(2)
C(3) 0.050(2) 0.062(3) 0.040(2) 0.010(2) 0.0077(18) -0.008(7)
C(4) 0.039(2) 0.049(2) 0.0357(19) 0.0153(18) -0.0022(15) -0.012(11)
C(5) 0.058(2) 0.066(3) 0.042(2) 0.011(2) -0.007(2) -0.03(2)
C(6) 0.052(2) 0.067(3) 0.062(2) 0.015(2) -0.022(2) -0.05(4)
C(7) 0.038(2) 0.040(2) 0.053(2) 0.0012(17) -0.0101(17) -0.02(2)
C(8) 0.0299(16) 0.0303(18) 0.0362(17) 0.0065(13) -0.0111(13) -0.009(8)
C(9) 0.0274(16) 0.039(2) 0.0328(17) 0.0093(14) -0.0050(13) -0.010(10)
C(10) 0.058(3) 0.061(3) 0.075(3) -0.033(2) 0.014(2) -0.012(12)
C(11) 0.0293(17) 0.041(2) 0.0312(16) -0.0032(14) -0.0006(13) -0.011(11)
C(12) 0.0333(19) 0.055(2) 0.039(2) -0.0022(17) -0.0064(15) -0.010(10)
C(13) 0.030(2) 0.077(3) 0.039(2) -0.001(2) -0.0070(16) -0.012(11)
C(14) 0.034(2) 0.091(4) 0.047(2) -0.020(2) 0.0054(17) -0.02(2)
C(15) 0.053(2) 0.065(3) 0.058(2) -0.024(2) -0.002(2) -0.008(7)
C(16) 0.042(2) 0.049(2) 0.052(2) -0.0071(19) -0.0056(18) -0.0010(9)
C(17) 0.0333(18) 0.036(2) 0.0356(18) -0.0002(14) -0.0038(14) -0.005(4)
C(18) 0.069(2) 0.036(2) 0.046(2) 0.005(2) -0.020(2) -0.008(7)
C(19) 0.085(4) 0.037(2) 0.074(3) 0.015(2) -0.018(2) -0.012(12)
C(20) 0.073(3) 0.055(3) 0.066(3) 0.014(2) -0.017(2) 0.008(7)
C(21) 0.070(3) 0.071(3) 0.044(2) 0.012(2) -0.021(2) 0.0019(18)
C(22) 0.049(2) 0.052(2) 0.036(2) 0.009(2) -0.0060(17) -0.004(4)
C(23) 0.047(2) 0.037(2) 0.0302(17) -0.0008(16) -0.0108(15) -0.008(8)
C(24) 0.057(2) 0.053(2) 0.049(2) 0.004(2) -0.003(2) -0.02(2)
C(25) 0.090(4) 0.068(3) 0.069(3) 0.009(3) -0.006(3) -0.04(3)
C(26) 0.130(6) 0.055(3) 0.063(3) -0.006(3) -0.023(3) -0.03(3)
C(27) 0.094(4) 0.063(3) 0.060(3) -0.029(3) -0.024(3) -0.017(17)
C(28) 0.055(2) 0.055(2) 0.049(2) -0.017(2) -0.009(2) -0.017(17)
C(29) 0.0331(17) 0.0265(17) 0.0335(17) -0.0019(13) -0.0026(13) -0.002(2)
C(30) 0.0308(17) 0.0335(19) 0.043(2) 0.0024(14) -0.0049(14) -0.005(4)
C(31) 0.043(2) 0.030(2) 0.053(2) 0.0068(16) -0.0067(17) -0.0017(17)
C(32) 0.057(2) 0.0214(18) 0.054(2) -0.0031(16) -0.0047(19) -0.008(8)
C(33) 0.042(2) 0.033(2) 0.043(2) -0.0091(16) -0.0075(16) -0.006(5)
C(34) 0.0394(19) 0.0271(18) 0.0351(18) -0.0047(14) -0.0048(14) -0.003(2)
C(35) 0.120(6) 0.093(5) 0.065(4) -0.016(4) -0.005(4) -0.009(8)
C(36) 0.124(8) 0.120(8) 0.137(8) 0.027(5) -0.004(6) -0.06(6)
C(37) 0.46(2) 0.183(13) 0.147(11) -0.198(17) 0.132(14) -0.09(9)

loop_
_atom_type_symbol
_atom_type_description
_atom_type_scat_dispersion_real
_atom_type_scat_dispersion_imag
_atom_type_scat_source
Re Re -1.018 7.231
;
International Tables for Crystallography
(1992, Vol. C, Tables 4.2.6.8 and 6.1.1.4)
;
Cl Cl 0.148 0.159
;
International Tables for Crystallography
(1992, Vol. C, Tables 4.2.6.8 and 6.1.1.4)
;
P P 0.102 0.094
;
International Tables for Crystallography
(1992, Vol. C, Tables 4.2.6.8 and 6.1.1.4)
;
O O 0.011 0.006
;
International Tables for Crystallography
(1992, Vol. C, Tables 4.2.6.8 and 6.1.1.4)
;
N N 0.006 0.003
;
International Tables for Crystallography
(1992, Vol. C, Tables 4.2.6.8 and 6.1.1.4)
;
C C 0.003 0.002
;
International Tables for Crystallography
(1992, Vol. C, Tables 4.2.6.8 and 6.1.1.4)
;
H H 0.000 0.000
;
International Tables for Crystallography
(1992, Vol. C, Table 6.1.1.4)
;

loop_
_geom_angle_atom_site_label_1
_geom_angle_atom_site_label_2
_geom_angle_atom_site_label_3
_geom_angle
P(1) Re(1) O(1) 88.32(9)
P(1) Re(1) O(2) 90.98(7)
P(1) Re(1) O(3) 89.70(8)
P(1) Re(1) N(1) 173.69(9)
P(1) Re(1) N(2) 94.77(9)
O(1) Re(1) O(2) 165.83(13)
O(1) Re(1) O(3) 89.92(13)
O(1) Re(1) N(1) 94.29(12)
O(1) Re(1) N(2) 106.30(14)
O(2) Re(1) O(3) 75.92(11)
O(2) Re(1) N(1) 87.89(10)
O(2) Re(1) N(2) 87.86(12)
O(3) Re(1) N(1) 96.04(11)
O(3) Re(1) N(2) 163.26(11)
N(1) Re(1) N(2) 78.99(13)
Re(1) P(1) C(11) 115.56(12)
Re(1) P(1) C(17) 109.03(12)
Re(1) P(1) C(23) 117.16(12)
C(11) P(1) C(17) 104.82(17)
C(11) P(1) C(23) 103.9(2)
C(17) P(1) C(23) 105.19(19)
Re(1) O(2) C(29) 117.6(2)
Re(1) O(3) C(34) 114.8(2)
Re(1) N(1) C(1) 131.4(3)
Re(1) N(1) C(9) 109.3(2)
C(1) N(1) C(9) 119.3(3)
Re(1) N(2) C(8) 118.2(2)
N(1) C(1) C(2) 120.0(4)
N(1) C(1) C(10) 120.7(4)
C(2) C(1) C(10) 119.3(4)
C(1) C(2) C(3) 122.0(4)
C(2) C(3) C(4) 119.5(4)
C(3) C(4) C(5) 124.2(4)
C(3) C(4) C(9) 117.1(4)
C(5) C(4) C(9) 118.8(3)
C(4) C(5) C(6) 120.5(4)
C(5) C(6) C(7) 120.4(5)
C(6) C(7) C(8) 121.2(4)
N(2) C(8) C(7) 125.3(3)
N(2) C(8) C(9) 115.8(3)
C(7) C(8) C(9) 118.9(3)
N(1) C(9) C(4) 122.1(3)
N(1) C(9) C(8) 117.7(3)
C(4) C(9) C(8) 120.2(4)
P(1) C(11) C(12) 119.1(3)
P(1) C(11) C(16) 121.5(3)
C(12) C(11) C(16) 119.3(3)
C(11) C(12) C(13) 120.1(4)
C(12) C(13) C(14) 119.9(4)
C(13) C(14) C(15) 120.6(4)
C(14) C(15) C(16) 121.0(4)
C(11) C(16) C(15) 119.0(4)
P(1) C(17) C(18) 119.0(3)
P(1) C(17) C(22) 122.9(3)
C(18) C(17) C(22) 118.0(3)
C(17) C(18) C(19) 120.0(4)
C(18) C(19) C(20) 121.0(5)
C(19) C(20) C(21) 119.8(5)
C(20) C(21) C(22) 120.5(5)
C(17) C(22) C(21) 120.6(4)
P(1) C(23) C(24) 122.0(3)
P(1) C(23) C(28) 118.6(3)
C(24) C(23) C(28) 119.4(4)
C(23) C(24) C(25) 119.1(5)
C(24) C(25) C(26) 121.3(6)
C(25) C(26) C(27) 120.0(6)
C(26) C(27) C(28) 120.1(6)
C(23) C(28) C(27) 120.1(5)
O(2) C(29) C(30) 124.3(3)
O(2) C(29) C(34) 114.7(3)
C(30) C(29) C(34) 121.0(3)
Cl(1) C(30) C(29) 118.7(3)
Cl(1) C(30) C(31) 121.3(3)
C(29) C(30) C(31) 120.0(3)
Cl(2) C(31) C(30) 119.9(3)
Cl(2) C(31) C(32) 120.8(3)
C(30) C(31) C(32) 119.2(3)
Cl(3) C(32) C(31) 120.2(3)
Cl(3) C(32) C(33) 118.8(3)
C(31) C(32) C(33) 120.9(4)
Cl(4) C(33) C(32) 121.9(3)
Cl(4) C(33) C(34) 117.4(3)
C(32) C(33) C(34) 120.7(4)
O(3) C(34) C(29) 116.8(3)
O(3) C(34) C(33) 125.2(3)
C(29) C(34) C(33) 118.0(3)
O(4) C(35) C(36) 120.0(9)
O(4) C(35) C(37) 119.8(10)
C(36) C(35) C(37) 120.0(9)
Re(1) N(2) H(24) 120.9
C(8) N(2) H(24) 120.9
C(1) C(2) H(1) 119.0
C(3) C(2) H(1) 119.0
C(2) C(3) H(2) 120.3
C(4) C(3) H(2) 120.3
C(4) C(5) H(3) 119.7
C(6) C(5) H(3) 119.7
C(5) C(6) H(4) 119.8
C(7) C(6) H(4) 119.8
C(6) C(7) H(5) 119.4
C(8) C(7) H(5) 119.4
C(1) C(10) H(6) 109.5
C(1) C(10) H(7) 109.5
C(1) C(10) H(8) 109.5
H(6) C(10) H(7) 109.5
H(6) C(10) H(8) 109.5
H(7) C(10) H(8) 109.5
C(11) C(12) H(9) 120.0
C(13) C(12) H(9) 120.0
C(12) C(13) H(10) 120.1
C(14) C(13) H(10) 120.1
C(13) C(14) H(11) 119.7
C(15) C(14) H(11) 119.7
C(14) C(15) H(12) 119.5
C(16) C(15) H(12) 119.5
C(11) C(16) H(13) 120.5
C(15) C(16) H(13) 120.5
C(17) C(18) H(14) 120.0
C(19) C(18) H(14) 120.0
C(18) C(19) H(15) 119.5
C(20) C(19) H(15) 119.5
C(19) C(20) H(16) 120.1
C(21) C(20) H(16) 120.1
C(20) C(21) H(17) 119.7
C(22) C(21) H(17) 119.7
C(17) C(22) H(18) 119.7
C(21) C(22) H(18) 119.7
C(23) C(24) H(19) 120.5
C(25) C(24) H(19) 120.5
C(24) C(25) H(20) 119.4
C(26) C(25) H(20) 119.4
C(25) C(26) H(21) 120.0
C(27) C(26) H(21) 120.0
C(26) C(27) H(22) 119.9
C(28) C(27) H(22) 119.9
C(23) C(28) H(23) 120.0
C(27) C(28) H(23) 120.0
C(35) C(36) H(25) 109.5
C(35) C(36) H(26) 109.5
C(35) C(36) H(27) 109.5
H(25) C(36) H(26) 109.5
H(25) C(36) H(27) 109.5
H(26) C(36) H(27) 109.5
C(35) C(37) H(28) 109.5
C(35) C(37) H(29) 109.5
C(35) C(37) H(30) 109.5
H(28) C(37) H(29) 109.5
H(28) C(37) H(30) 109.5
H(29) C(37) H(30) 109.5

loop_
_geom_bond_atom_site_label_1
_geom_bond_atom_site_label_2
_geom_bond_distance
Re(1) P(1) 2.4557(9)
Re(1) O(1) 1.695(2)
Re(1) O(2) 2.026(2)
Re(1) O(3) 2.126(3)
Re(1) N(1) 2.210(3)
Re(1) N(2) 1.960(3)
Cl(1) C(30) 1.725(4)
Cl(2) C(31) 1.721(4)
Cl(3) C(32) 1.730(4)
Cl(4) C(33) 1.729(4)
P(1) C(11) 1.822(3)
P(1) C(17) 1.816(3)
P(1) C(23) 1.820(4)
O(2) C(29) 1.343(4)
O(3) C(34) 1.295(4)
O(4) C(35) 1.188(11)
N(1) C(1) 1.330(5)
N(1) C(9) 1.384(5)
N(2) C(8) 1.395(5)
C(1) C(2) 1.408(6)
C(1) C(10) 1.493(8)
C(2) C(3) 1.352(8)
C(3) C(4) 1.402(6)
C(4) C(5) 1.414(8)
C(4) C(9) 1.416(5)
C(5) C(6) 1.355(7)
C(6) C(7) 1.406(7)
C(7) C(8) 1.376(6)
C(8) C(9) 1.407(5)
C(11) C(12) 1.394(5)
C(11) C(16) 1.398(6)
C(12) C(13) 1.388(6)
C(13) C(14) 1.380(7)
C(14) C(15) 1.352(7)
C(15) C(16) 1.398(7)
C(17) C(18) 1.397(6)
C(17) C(22) 1.378(6)
C(18) C(19) 1.378(7)
C(19) C(20) 1.368(9)
C(20) C(21) 1.345(9)
C(21) C(22) 1.399(7)
C(23) C(24) 1.388(6)
C(23) C(28) 1.399(7)
C(24) C(25) 1.384(9)
C(25) C(26) 1.376(11)
C(26) C(27) 1.361(10)
C(27) C(28) 1.388(9)
C(29) C(30) 1.384(5)
C(29) C(34) 1.409(5)
C(30) C(31) 1.399(6)
C(31) C(32) 1.388(7)
C(32) C(33) 1.377(5)
C(33) C(34) 1.405(6)
C(35) C(36) 1.473(15)
C(35) C(37) 1.412(19)
N(2) H(24) 0.950
C(2) H(1) 0.950
C(3) H(2) 0.950
C(5) H(3) 0.950
C(6) H(4) 0.950
C(7) H(5) 0.950
C(10) H(6) 0.950
C(10) H(7) 0.950
C(10) H(8) 0.950
C(12) H(9) 0.950
C(13) H(10) 0.950
C(14) H(11) 0.950
C(15) H(12) 0.950
C(16) H(13) 0.950
C(18) H(14) 0.950
C(19) H(15) 0.950
C(20) H(16) 0.950
C(21) H(17) 0.950
C(22) H(18) 0.950
C(24) H(19) 0.950
C(25) H(20) 0.950
C(26) H(21) 0.950
C(27) H(22) 0.950
C(28) H(23) 0.950
C(36) H(25) 0.950
C(36) H(26) 0.950
C(36) H(27) 0.950
C(37) H(28) 0.950
C(37) H(29) 0.950
C(37) H(30) 0.950

loop_
_geom_contact_atom_site_label_1
_geom_contact_atom_site_label_2
_geom_contact_distance
_geom_contact_site_symmetry_2
Cl(1) C(10) 3.518(6) 45501
Cl(2) C(3) 3.582(5) 66502
Cl(3) N(2) 3.559(3) 56501
Cl(3) C(7) 3.468(4) 56501
O(1) C(3) 3.257(6) 75502
O(1) C(4) 3.534(5) 75502
O(1) C(5) 3.260(5) 75502
O(1) C(13) 3.284(6) 65501
O(1) C(14) 3.234(5) 65501
O(4) C(20) 3.584(10) 56501
O(4) C(20) 3.503(8) 75602
N(2) Cl(3) 3.559(3) 54501
N(2) C(6) 3.502(6) 65502
C(3) Cl(2) 3.582(5) 66502
C(3) O(1) 3.257(6) 75502
C(4) O(1) 3.534(5) 75502
C(5) O(1) 3.260(5) 75502
C(5) C(13) 3.536(7) 65502
C(6) N(2) 3.502(6) 65502
C(6) C(7) 3.393(6) 65502
C(6) C(8) 3.482(6) 65502
C(7) Cl(3) 3.468(4) 54501
C(7) C(6) 3.393(6) 65502
C(7) C(7) 3.049(5) 65502
C(7) C(8) 3.452(5) 65502
C(8) C(6) 3.482(6) 65502
C(8) C(7) 3.452(5) 65502
C(10) Cl(1) 3.518(6) 65501
C(13) O(1) 3.284(6) 45501
C(13) C(5) 3.536(7) 65502
C(14) O(1) 3.234(5) 45501
C(20) O(4) 3.584(10) 54501
C(20) O(4) 3.503(8) 75602
Cl(1) H(4) 3.117 65502
Cl(1) H(6) 3.141 45501
Cl(1) H(7) 3.069 45501
Cl(1) H(26) 3.338 45501
Cl(2) H(5) 3.154 56501
Cl(2) H(26) 3.289 45501
Cl(2) H(29) 3.139 45501
Cl(2) H(30) 3.568 45501
Cl(3) H(1) 2.995 76502
Cl(3) H(5) 2.861 56501
Cl(3) H(14) 2.938 56501
Cl(3) H(15) 3.476 56501
Cl(3) H(24) 2.964 56501
Cl(3) H(29) 3.141 45501
Cl(4) H(1) 3.026 76502
Cl(4) H(15) 3.241 56501
Cl(4) H(25) 2.820 .
O(1) H(2) 2.701 75502
O(1) H(3) 2.716 75502
O(1) H(10) 2.822 65501
O(1) H(11) 2.730 65501
O(2) H(4) 2.798 65502
O(3) H(10) 3.347 65501
O(4) H(15) 3.190 56501
O(4) H(16) 2.914 56501
O(4) H(16) 2.712 75602
O(4) H(21) 3.043 76602
O(4) H(22) 2.954 .
N(2) H(4) 3.154 65502
C(3) H(30) 3.519 76502
C(5) H(5) 3.535 65502
C(5) H(6) 3.179 75502
C(5) H(10) 3.507 65502
C(6) H(5) 3.229 65502
C(6) H(6) 3.111 75502
C(6) H(24) 3.391 65502
C(7) H(5) 3.087 65502
C(8) H(4) 3.360 65502
C(8) H(5) 3.296 65502
C(9) H(5) 3.590 65502
C(12) H(3) 3.136 65502
C(12) H(4) 3.284 65502
C(12) H(27) 3.176 45501
C(13) H(3) 2.665 65502
C(13) H(17) 3.314 65602
C(13) H(23) 3.401 45501
C(13) H(25) 3.527 45501
C(13) H(27) 3.426 45501
C(14) H(3) 3.024 65502
C(14) H(17) 3.135 65602
C(14) H(18) 3.482 65602
C(14) H(23) 3.461 45501
C(15) H(17) 3.531 65602
C(15) H(18) 2.942 65602
C(15) H(28) 3.221 44501
C(16) H(18) 3.245 65602
C(17) H(11) 3.058 65501
C(18) H(2) 3.431 75502
C(18) H(11) 3.368 65501
C(19) H(20) 3.588 65602
C(19) H(30) 3.480 54501
C(20) H(12) 3.568 65501
C(20) H(20) 3.369 65602
C(20) H(22) 3.415 75602
C(21) H(11) 3.348 65501
C(21) H(19) 3.090 65602
C(21) H(20) 3.552 65602
C(22) H(11) 3.035 65501
C(22) H(19) 3.258 65602
C(24) H(13) 3.260 65602
C(24) H(27) 2.940 45501
C(25) H(12) 3.457 65602
C(25) H(13) 3.060 65602
C(25) H(27) 3.219 45501
C(26) H(12) 3.238 65602
C(26) H(28) 3.084 76602
C(27) H(12) 3.390 65602
C(27) H(16) 3.394 75602
C(27) H(17) 3.541 75602
C(29) H(26) 3.493 45501
C(30) H(26) 2.860 45501
C(31) H(26) 2.815 45501
C(31) H(29) 3.222 45501
C(32) H(1) 3.559 76502
C(32) H(26) 3.405 45501
C(32) H(29) 3.278 45501
C(33) H(1) 3.585 76502
C(35) H(21) 3.335 76602
C(36) H(9) 3.310 65501
C(36) H(10) 3.598 65501
C(36) H(19) 3.551 65501
C(37) H(12) 3.404 66501
C(37) H(21) 3.315 76602
H(1) Cl(3) 2.995 76502
H(1) Cl(4) 3.026 76502
H(1) C(32) 3.559 76502
H(1) C(33) 3.585 76502
H(2) O(1) 2.701 75502
H(2) C(18) 3.431 75502
H(2) H(14) 2.986 75502
H(2) H(15) 3.565 75502
H(2) H(30) 2.985 76502
H(3) O(1) 2.716 75502
H(3) C(12) 3.136 65502
H(3) C(13) 2.665 65502
H(3) C(14) 3.024 65502
H(3) H(6) 3.168 75502
H(3) H(9) 3.455 65502
H(3) H(10) 2.712 65502
H(3) H(11) 3.301 65502
H(4) Cl(1) 3.117 65502
H(4) O(2) 2.798 65502
H(4) N(2) 3.154 65502
H(4) C(8) 3.360 65502
H(4) C(12) 3.284 65502
H(4) H(6) 3.046 75502
H(4) H(9) 2.972 65502
H(4) H(10) 3.549 65502
H(4) H(24) 3.155 65502
H(5) Cl(2) 3.154 54501
H(5) Cl(3) 2.861 54501
H(5) C(5) 3.535 65502
H(5) C(6) 3.229 65502
H(5) C(7) 3.087 65502
H(5) C(8) 3.296 65502
H(5) C(9) 3.590 65502
H(5) H(5) 3.401 65502
H(6) Cl(1) 3.141 65501
H(6) C(5) 3.179 75502
H(6) C(6) 3.111 75502
H(6) H(3) 3.168 75502
H(6) H(4) 3.046 75502
H(6) H(10) 3.085 65501
H(7) Cl(1) 3.069 65501
H(7) H(8) 3.440 76502
H(8) H(7) 3.440 76502
H(9) C(36) 3.310 45501
H(9) H(3) 3.455 65502
H(9) H(4) 2.972 65502
H(9) H(25) 3.324 45501
H(9) H(26) 3.146 45501
H(9) H(27) 2.922 45501
H(10) O(1) 2.822 45501
H(10) O(3) 3.347 45501
H(10) C(5) 3.507 65502
H(10) C(36) 3.598 45501
H(10) H(3) 2.712 65502
H(10) H(4) 3.549 65502
H(10) H(6) 3.085 45501
H(10) H(17) 3.572 65602
H(10) H(23) 2.845 45501
H(10) H(25) 3.043 45501
H(10) H(27) 3.363 45501
H(11) O(1) 2.730 45501
H(11) C(17) 3.058 45501
H(11) C(18) 3.368 45501
H(11) C(21) 3.348 45501
H(11) C(22) 3.035 45501
H(11) H(3) 3.301 65502
H(11) H(17) 3.269 65602
H(11) H(18) 3.362 45501
H(11) H(23) 2.949 45501
H(12) C(20) 3.568 45501
H(12) C(25) 3.457 65602
H(12) C(26) 3.238 65602
H(12) C(27) 3.390 65602
H(12) C(37) 3.404 44501
H(12) H(18) 2.905 65602
H(12) H(21) 3.502 65602
H(12) H(28) 2.642 44501
H(12) H(30) 3.352 44501
H(13) C(24) 3.260 65602
H(13) C(25) 3.060 65602
H(13) H(18) 3.403 65602
H(13) H(19) 3.307 65602
H(13) H(20) 2.969 65602
H(13) H(28) 3.548 44501
H(14) Cl(3) 2.938 54501
H(14) H(2) 2.986 75502
H(15) Cl(3) 3.476 54501
H(15) Cl(4) 3.241 54501
H(15) O(4) 3.190 54501
H(15) H(2) 3.565 75502
H(15) H(30) 3.099 54501
H(16) O(4) 2.914 54501
H(16) O(4) 2.712 75602
H(16) C(27) 3.394 75602
H(16) H(20) 3.589 65602
H(16) H(22) 2.716 75602
H(16) H(27) 3.556 75602
H(16) H(28) 3.590 54501
H(17) C(13) 3.314 65602
H(17) C(14) 3.135 65602
H(17) C(15) 3.531 65602
H(17) C(27) 3.541 75602
H(17) H(10) 3.572 65602
H(17) H(11) 3.269 65602
H(17) H(19) 2.998 65602
H(17) H(22) 3.107 75602
H(17) H(23) 3.316 75602
H(17) H(27) 3.152 75602
H(18) C(14) 3.482 65602
H(18) C(15) 2.942 65602
H(18) C(16) 3.245 65602
H(18) H(11) 3.362 65501
H(18) H(12) 2.905 65602
H(18) H(13) 3.403 65602
H(18) H(19) 3.276 65602
H(19) C(21) 3.090 65602
H(19) C(22) 3.258 65602
H(19) C(36) 3.551 45501
H(19) H(13) 3.307 65602
H(19) H(17) 2.998 65602
H(19) H(18) 3.276 65602
H(19) H(27) 2.621 45501
H(20) C(19) 3.588 65602
H(20) C(20) 3.369 65602
H(20) C(21) 3.552 65602
H(20) H(13) 2.969 65602
H(20) H(16) 3.589 65602
H(20) H(21) 3.285 66602
H(20) H(27) 3.111 45501
H(21) O(4) 3.043 76602
H(21) C(35) 3.335 76602
H(21) C(37) 3.315 76602
H(21) H(12) 3.502 65602
H(21) H(20) 3.285 66602
H(21) H(28) 2.571 76602
H(22) O(4) 2.954 .
H(22) C(20) 3.415 75602
H(22) H(16) 2.716 75602
H(22) H(17) 3.107 75602
H(22) H(25) 3.267 .
H(23) C(13) 3.401 65501
H(23) C(14) 3.461 65501
H(23) H(10) 2.845 65501
H(23) H(11) 2.949 65501
H(23) H(17) 3.316 75602
H(24) Cl(3) 2.964 54501
H(24) C(6) 3.391 65502
H(24) H(4) 3.155 65502
H(25) Cl(4) 2.820 .
H(25) C(13) 3.527 65501
H(25) H(9) 3.324 65501
H(25) H(10) 3.043 65501
H(25) H(22) 3.267 .
H(26) Cl(1) 3.338 65501
H(26) Cl(2) 3.289 65501
H(26) C(29) 3.493 65501
H(26) C(30) 2.860 65501
H(26) C(31) 2.815 65501
H(26) C(32) 3.405 65501
H(26) H(9) 3.146 65501
H(27) C(12) 3.176 65501
H(27) C(13) 3.426 65501
H(27) C(24) 2.940 65501
H(27) C(25) 3.219 65501
H(27) H(9) 2.922 65501
H(27) H(10) 3.363 65501
H(27) H(16) 3.556 75602
H(27) H(17) 3.152 75602
H(27) H(19) 2.621 65501
H(27) H(20) 3.111 65501
H(28) C(15) 3.221 66501
H(28) C(26) 3.084 76602
H(28) H(12) 2.642 66501
H(28) H(13) 3.548 66501
H(28) H(16) 3.590 56501
H(28) H(21) 2.571 76602
H(29) Cl(2) 3.139 65501
H(29) Cl(3) 3.141 65501
H(29) C(31) 3.222 65501
H(29) C(32) 3.278 65501
H(30) Cl(2) 3.568 65501
H(30) C(3) 3.519 76502
H(30) C(19) 3.480 56501
H(30) H(2) 2.985 76502
H(30) H(12) 3.352 66501
H(30) H(15) 3.099 56501

loop_
_geom_torsion_atom_site_label_1
_geom_torsion_atom_site_label_2
_geom_torsion_atom_site_label_3
_geom_torsion_atom_site_label_4
_geom_torsion
O(1) Re(1) P(1) C(11) -146.06(18)
O(1) Re(1) P(1) C(17) -28.35(19)
O(1) Re(1) P(1) C(23) 90.89(19)
P(1) Re(1) O(2) C(29) 87.7(2)
O(2) Re(1) P(1) C(11) 48.10(17)
O(2) Re(1) P(1) C(17) 165.80(17)
O(2) Re(1) P(1) C(23) -74.95(17)
P(1) Re(1) O(3) C(34) -87.9(2)
O(3) Re(1) P(1) C(11) 124.01(17)
O(3) Re(1) P(1) C(17) -118.28(17)
O(3) Re(1) P(1) C(23) 0.96(17)
P(1) Re(1) N(1) C(1) 174.6(5)
P(1) Re(1) N(1) C(9) -8.7(9)
N(1) Re(1) P(1) C(11) -31.5(7)
N(1) Re(1) P(1) C(17) 86.2(7)
N(1) Re(1) P(1) C(23) -154.5(7)
P(1) Re(1) N(2) C(8) 178.5(2)
N(2) Re(1) P(1) C(11) -39.84(17)
N(2) Re(1) P(1) C(17) 77.87(18)
N(2) Re(1) P(1) C(23) -162.89(18)
O(1) Re(1) O(2) C(29) 0.7(6)
O(1) Re(1) O(3) C(34) -176.2(2)
O(1) Re(1) N(1) C(1) -71.1(3)
O(1) Re(1) N(1) C(9) 105.6(2)
O(1) Re(1) N(2) C(8) -91.9(2)
O(2) Re(1) O(3) C(34) 3.2(2)
O(3) Re(1) O(2) C(29) -1.8(2)
O(2) Re(1) N(1) C(1) 94.9(3)
O(2) Re(1) N(1) C(9) -88.5(2)
N(1) Re(1) O(2) C(29) -98.5(2)
O(2) Re(1) N(2) C(8) 87.7(2)
N(2) Re(1) O(2) C(29) -177.6(2)
O(3) Re(1) N(1) C(1) 19.3(3)
O(3) Re(1) N(1) C(9) -164.1(2)
N(1) Re(1) O(3) C(34) 89.5(2)
O(3) Re(1) N(2) C(8) 73.5(5)
N(2) Re(1) O(3) C(34) 17.9(5)
N(1) Re(1) N(2) C(8) -0.6(2)
N(2) Re(1) N(1) C(1) -176.9(3)
N(2) Re(1) N(1) C(9) -0.2(2)
Re(1) P(1) C(11) C(12) -55.3(4)
Re(1) P(1) C(11) C(16) 127.6(3)
Re(1) P(1) C(17) C(18) -43.7(3)
Re(1) P(1) C(17) C(22) 136.9(3)
Re(1) P(1) C(23) C(24) 136.0(3)
Re(1) P(1) C(23) C(28) -45.7(3)
C(11) P(1) C(17) C(18) 80.6(3)
C(11) P(1) C(17) C(22) -98.8(3)
C(17) P(1) C(11) C(12) -175.3(3)
C(17) P(1) C(11) C(16) 7.5(4)
C(11) P(1) C(23) C(24) 7.2(3)
C(11) P(1) C(23) C(28) -174.5(3)
C(23) P(1) C(11) C(12) 74.5(3)
C(23) P(1) C(11) C(16) -102.6(4)
C(17) P(1) C(23) C(24) -102.7(3)
C(17) P(1) C(23) C(28) 75.6(3)
C(23) P(1) C(17) C(18) -170.1(3)
C(23) P(1) C(17) C(22) 10.5(4)
Re(1) O(2) C(29) C(30) 179.6(2)
Re(1) O(2) C(29) C(34) 0.2(3)
Re(1) O(3) C(34) C(29) -4.2(4)
Re(1) O(3) C(34) C(33) 176.8(3)
Re(1) N(1) C(1) C(2) 177.7(2)
Re(1) N(1) C(1) C(10) -2.8(5)
Re(1) N(1) C(9) C(4) -179.9(2)
Re(1) N(1) C(9) C(8) 1.0(3)
C(1) N(1) C(9) C(4) -2.8(5)
C(1) N(1) C(9) C(8) 178.1(3)
C(9) N(1) C(1) C(2) 1.3(5)
C(9) N(1) C(1) C(10) -179.2(3)
Re(1) N(2) C(8) C(7) -178.0(3)
Re(1) N(2) C(8) C(9) 1.3(4)
N(1) C(1) C(2) C(3) 0.3(6)
C(10) C(1) C(2) C(3) -179.2(4)
C(1) C(2) C(3) C(4) -0.6(7)
C(2) C(3) C(4) C(5) 179.9(4)
C(2) C(3) C(4) C(9) -0.8(6)
C(3) C(4) C(5) C(6) 178.9(4)
C(3) C(4) C(9) N(1) 2.5(5)
C(3) C(4) C(9) C(8) -178.4(3)
C(5) C(4) C(9) N(1) -178.1(3)
C(5) C(4) C(9) C(8) 1.0(5)
C(9) C(4) C(5) C(6) -0.5(7)
C(4) C(5) C(6) C(7) 0.3(6)
C(5) C(6) C(7) C(8) -0.7(7)
C(6) C(7) C(8) N(2) -179.6(4)
C(6) C(7) C(8) C(9) 1.1(6)
N(2) C(8) C(9) N(1) -1.5(4)
N(2) C(8) C(9) C(4) 179.4(3)
C(7) C(8) C(9) N(1) 177.8(3)
C(7) C(8) C(9) C(4) -1.3(5)
P(1) C(11) C(12) C(13) -175.6(4)
P(1) C(11) C(16) C(15) 175.9(4)
C(12) C(11) C(16) C(15) -1.2(7)
C(16) C(11) C(12) C(13) 1.6(7)
C(11) C(12) C(13) C(14) -0.3(7)
C(12) C(13) C(14) C(15) -1.4(8)
C(13) C(14) C(15) C(16) 1.8(9)
C(14) C(15) C(16) C(11) -0.5(8)
P(1) C(17) C(18) C(19) -177.3(4)
P(1) C(17) C(22) C(21) 179.0(3)
C(18) C(17) C(22) C(21) -0.4(6)
C(22) C(17) C(18) C(19) 2.2(7)
C(17) C(18) C(19) C(20) -3.2(8)
C(18) C(19) C(20) C(21) 2.4(9)
C(19) C(20) C(21) C(22) -0.5(9)
C(20) C(21) C(22) C(17) -0.4(8)
P(1) C(23) C(24) C(25) -179.8(3)
P(1) C(23) C(28) C(27) 179.6(3)
C(24) C(23) C(28) C(27) -2.1(6)
C(28) C(23) C(24) C(25) 1.9(6)
C(23) C(24) C(25) C(26) -0.5(8)
C(24) C(25) C(26) C(27) -0.8(9)
C(25) C(26) C(27) C(28) 0.7(8)
C(26) C(27) C(28) C(23) 0.7(7)
O(2) C(29) C(30) Cl(1) -0.2(4)
O(2) C(29) C(30) C(31) 178.5(3)
O(2) C(29) C(34) O(3) 2.7(4)
O(2) C(29) C(34) C(33) -178.2(3)
C(30) C(29) C(34) O(3) -176.7(3)
C(30) C(29) C(34) C(33) 2.4(5)
C(34) C(29) C(30) Cl(1) 179.1(2)
C(34) C(29) C(30) C(31) -2.2(5)
Cl(1) C(30) C(31) Cl(2) -2.3(5)
Cl(1) C(30) C(31) C(32) 177.7(3)
C(29) C(30) C(31) Cl(2) 179.0(3)
C(29) C(30) C(31) C(32) -0.9(6)
Cl(2) C(31) C(32) Cl(3) 5.4(5)
Cl(2) C(31) C(32) C(33) -176.1(3)
C(30) C(31) C(32) Cl(3) -174.6(3)
C(30) C(31) C(32) C(33) 3.8(6)
Cl(3) C(32) C(33) Cl(4) -4.9(5)
Cl(3) C(32) C(33) C(34) 174.9(3)
C(31) C(32) C(33) Cl(4) 176.7(3)
C(31) C(32) C(33) C(34) -3.6(6)
Cl(4) C(33) C(34) O(3) -0.8(5)
Cl(4) C(33) C(34) C(29) -179.8(2)
C(32) C(33) C(34) O(3) 179.5(3)
C(32) C(33) C(34) C(29) 0.5(5)
